data_2208509
loop_
_publ_author_name
'Zeng, Ming-Hua'
'Wu, Mei-Chun'
'Ng, Seik Weng'

_publ_section_title
;
 Tetraaquabis[4-(4-pyridyl)benzoato-\k<i>N</i>]manganese(II)
;
_journal_coeditor_code BT2016
_journal_issue 4
_journal_name_full 'Acta Crystallographica Section E'
_journal_page_first m661
_journal_page_last m662
_journal_paper_doi 10.1107/S1600536806006854
_journal_volume 62
_journal_year 2006
_chemical_formula_iupac '[Mn (C12 H8 N O2)2 (H2 O)4]'
_chemical_formula_moiety 'C24 H24 Mn N2 O8'
_chemical_formula_sum 'C24 H24 Mn N2 O8'
_chemical_formula_weight 523.39
_chemical_name_systematic
;
Tetraaquabis[4-(4-pyridyl)benzoato-\kN]manganese(II)
;
_space_group_IT_number 2
_symmetry_cell_setting triclinic
_symmetry_space_group_name_Hall '-P 1'
_symmetry_space_group_name_H-M 'P -1'
_atom_sites_solution_hydrogens geom
_atom_sites_solution_primary direct
_atom_sites_solution_secondary difmap
_audit_creation_method SHELXL-97
_cell_angle_alpha 95.201(2)
_cell_angle_beta 96.001(3)
_cell_angle_gamma 112.0420(10)
_cell_formula_units_Z 1
_cell_length_a 6.3442(3)
_cell_length_b 7.1089(3)
_cell_length_c 13.2655(6)
_cell_measurement_reflns_used 1591
_cell_measurement_temperature 295(2)
_cell_measurement_theta_max 28.0
_cell_measurement_theta_min 3.5
_cell_volume 546.01(4)
_computing_cell_refinement 'SAINT (Bruker, 2004)'
_computing_data_collection 'SMART (Bruker, 2004)'
_computing_data_reduction SAINT
_computing_molecular_graphics 'ORTEPII (Johnson, 1976)'
_computing_publication_material SHELXL97
_computing_structure_refinement 'SHELXL97 (Sheldrick, 1997)'
_computing_structure_solution 'difference Fourier with Mn1 at (1/2, 1/2, 1/2)'
_diffrn_ambient_temperature 295(2)
_diffrn_measured_fraction_theta_full 0.97
_diffrn_measured_fraction_theta_max 0.97
_diffrn_measurement_device_type 'Bruker APEX-II area-detector'
_diffrn_measurement_method '\f and \w'
_diffrn_radiation_monochromator graphite
_diffrn_radiation_source 'fine-focus sealed tube'
_diffrn_radiation_type MoK\a
_diffrn_radiation_wavelength 0.71073
_diffrn_reflns_av_R_equivalents 0.020
_diffrn_reflns_av_sigmaI/netI 0.031
_diffrn_reflns_limit_h_max 7
_diffrn_reflns_limit_h_min -8
_diffrn_reflns_limit_k_max 9
_diffrn_reflns_limit_k_min -8
_diffrn_reflns_limit_l_max 16
_diffrn_reflns_limit_l_min -17
_diffrn_reflns_number 4291
_diffrn_reflns_theta_full 28.5
_diffrn_reflns_theta_max 28.51
_diffrn_reflns_theta_min 3.1
_diffrn_standards_number 0
_exptl_absorpt_coefficient_mu 0.661
_exptl_absorpt_correction_T_max 0.943
_exptl_absorpt_correction_T_min 0.828
_exptl_absorpt_correction_type multi-scan
_exptl_absorpt_process_details '(SADABS; Sheldrick, 1996)'
_exptl_crystal_colour Yellow
_exptl_crystal_density_diffrn 1.592
_exptl_crystal_density_method 'not measured'
_exptl_crystal_description Plate
_exptl_crystal_F_000 271
_exptl_crystal_size_max 0.50
_exptl_crystal_size_mid 0.17
_exptl_crystal_size_min 0.09
_refine_diff_density_max 0.33
_refine_diff_density_min -0.35
_refine_ls_extinction_method none
_refine_ls_goodness_of_fit_ref 1.03
_refine_ls_hydrogen_treatment mixed
_refine_ls_matrix_type full
_refine_ls_number_parameters 176
_refine_ls_number_reflns 2694
_refine_ls_number_restraints 4
_refine_ls_restrained_S_all 1.03
_refine_ls_R_factor_all 0.044
_refine_ls_R_factor_gt 0.036
_refine_ls_shift/su_max 0.001
_refine_ls_shift/su_mean 0.000
_refine_ls_structure_factor_coef Fsqd
_refine_ls_weighting_details 'calc w=1/[\s^2^(Fo^2^)+(0.0522P)^2^+0.1086P] where P=(Fo^2^+2Fc^2^)/3'
_refine_ls_weighting_scheme calc
_refine_ls_wR_factor_gt 0.090
_refine_ls_wR_factor_ref 0.097
_reflns_number_gt 2103
_reflns_number_total 2694
_reflns_threshold_expression I>2\s(I)
_cod_data_source_file bt2016.cif
_cod_data_source_block I
_cod_depositor_comments
;
The following automatic conversions were performed:
'_symmetry_cell_setting' value 'Triclinic' changed to 'triclinic'
according to '/home/saulius/struct/CIF-dictionaries/cif_core.dic'
dictionary named 'cif_core.dic' version 2.4.1 from 2010-06-29.

Automatic conversion script
Id: cif_fix_enum 1527 2010-12-29 10:47:43Z saulius 

The following automatic conversions were performed:

'_symmetry_cell_setting' value 'Triclinic' changed to 'triclinic'
according to /home/saulius/struct/CIF-dictionaries/cif_core.dic
dictionary named 'cif_core.dic' version 2.4.1 from 2010-06-29.

Automatic conversion script
Id: cif_fix_values 1715 2011-07-08 13:25:40Z adriana 
;
_cod_database_code 2208509
_cod_database_fobs_code 2208509

loop_
_symmetry_equiv_pos_as_xyz
'x, y, z'
'-x, -y, -z'

loop_
_atom_site_type_symbol
_atom_site_label
_atom_site_fract_x
_atom_site_fract_y
_atom_site_fract_z
_atom_site_U_iso_or_equiv
_atom_site_adp_type
_atom_site_calc_flag
_atom_site_refinement_flags
_atom_site_occupancy
Mn Mn1 0.5000 0.5000 0.5000 0.03110(10) Uani d S 1
O O1 -0.1498(3) 0.1887(3) -0.36550(10) 0.0460(4) Uani d . 1
O O2 -0.5018(2) 0.0478(2) -0.32340(10) 0.0420(3) Uani d . 1
O O1W 0.6818(2) 0.3008(2) 0.46900(10) 0.0362(3) Uani d D 1
O O2w 0.7473(3) 0.7630(2) 0.44150(10) 0.0447(4) Uani d D 1
N N1 0.3135(3) 0.3900(3) 0.33680(10) 0.0335(4) Uani d . 1
C C1 -0.2855(3) 0.1321(3) -0.30180(10) 0.0332(4) Uani d . 1
C C2 -0.1822(3) 0.1712(3) -0.19030(10) 0.0289(4) Uani d . 1
C C3 0.0515(3) 0.2221(3) -0.16120(10) 0.0348(4) Uani d . 1
C C4 0.1441(3) 0.2599(3) -0.05860(10) 0.0346(4) Uani d . 1
C C5 0.0096(3) 0.2519(3) 0.01830(10) 0.0276(4) Uani d . 1
C C6 -0.2250(3) 0.2004(3) -0.01160(10) 0.0331(4) Uani d . 1
C C7 -0.3185(3) 0.1597(3) -0.11430(10) 0.0332(4) Uani d . 1
C C8 0.4399(3) 0.4080(3) 0.26080(10) 0.0366(4) Uani d . 1
C C9 0.3483(3) 0.3641(3) 0.15830(10) 0.0351(4) Uani d . 1
C C10 0.1119(3) 0.2962(3) 0.12860(10) 0.0281(4) Uani d . 1
C C11 -0.0188(3) 0.2735(3) 0.2077(2) 0.0374(4) Uani d . 1
C C12 0.0856(3) 0.3211(3) 0.3087(2) 0.0397(5) Uani d . 1
H H1w1 0.733(5) 0.257(4) 0.519(2) 0.070(10) Uiso d D 1
H H1w2 0.618(5) 0.191(3) 0.427(2) 0.070(10) Uiso d D 1
H H2w1 0.873(3) 0.780(5) 0.419(2) 0.070(10) Uiso d D 1
H H2w2 0.680(5) 0.833(5) 0.414(2) 0.100(10) Uiso d D 1
H H3 0.1464 0.2308 -0.2110 0.042 Uiso calc R 1
H H4 0.3005 0.2914 -0.0407 0.041 Uiso calc R 1
H H6 -0.3200 0.1933 0.0380 0.040 Uiso calc R 1
H H7 -0.4756 0.1240 -0.1325 0.040 Uiso calc R 1
H H8 0.5985 0.4527 0.2780 0.044 Uiso calc R 1
H H9 0.4451 0.3800 0.1089 0.042 Uiso calc R 1
H H11 -0.1782 0.2258 0.1926 0.045 Uiso calc R 1
H H12 -0.0073 0.3044 0.3597 0.048 Uiso calc R 1

loop_
_atom_site_aniso_label
_atom_site_aniso_U_11
_atom_site_aniso_U_22
_atom_site_aniso_U_33
_atom_site_aniso_U_12
_atom_site_aniso_U_13
_atom_site_aniso_U_23
Mn1 0.0298(2) 0.0426(2) 0.0218(2) 0.0154(2) 0.0030(2) 0.0041(2)
O1 0.0403(8) 0.0790(11) 0.0261(7) 0.0291(8) 0.0080(6) 0.0150(7)
O2 0.0342(7) 0.0552(9) 0.0320(7) 0.0146(6) -0.0013(6) 0.0025(6)
O1w 0.0378(7) 0.0483(8) 0.0261(7) 0.0221(7) 0.0014(6) 0.0037(6)
O2w 0.0364(8) 0.0519(9) 0.0500(9) 0.0178(7) 0.0143(7) 0.0161(7)
N1 0.0317(8) 0.0445(9) 0.0228(8) 0.0138(7) 0.0029(6) 0.0036(7)
C1 0.0350(10) 0.0400(10) 0.0270(10) 0.0190(10) 0.0020(10) 0.0040(10)
C2 0.0310(10) 0.0310(10) 0.0250(10) 0.0120(10) 0.0030(10) 0.0050(10)
C3 0.0310(10) 0.0470(10) 0.0260(10) 0.0140(10) 0.0070(10) 0.0070(10)
C4 0.0270(10) 0.0490(10) 0.0270(10) 0.0130(10) 0.0030(10) 0.0060(10)
C5 0.0280(10) 0.0290(10) 0.0250(10) 0.0110(10) 0.0040(10) 0.0050(10)
C6 0.0290(10) 0.0450(10) 0.0260(10) 0.0140(10) 0.0060(10) 0.0050(10)
C7 0.0270(10) 0.0430(10) 0.0300(10) 0.0140(10) 0.0020(10) 0.0050(10)
C8 0.0290(10) 0.0550(10) 0.0260(10) 0.0170(10) 0.0030(10) 0.0030(10)
C9 0.0300(10) 0.0510(10) 0.0260(10) 0.0160(10) 0.0080(10) 0.0070(10)
C10 0.0310(10) 0.0290(10) 0.0240(10) 0.0120(10) 0.0040(10) 0.0040(10)
C11 0.0260(10) 0.0530(10) 0.0290(10) 0.0110(10) 0.0040(10) 0.0010(10)
C12 0.0340(10) 0.0560(10) 0.0250(10) 0.0120(10) 0.0070(10) 0.0020(10)

loop_
_atom_type_symbol
_atom_type_description
_atom_type_scat_dispersion_real
_atom_type_scat_dispersion_imag
_atom_type_scat_source
C C 0.0033 0.0016 'International Tables Vol C Tables 4.2.6.8 and 6.1.1.4'
H H 0.0000 0.0000 'International Tables Vol C Tables 4.2.6.8 and 6.1.1.4'
N N 0.0061 0.0033 'International Tables Vol C Tables 4.2.6.8 and 6.1.1.4'
O O 0.0106 0.0060 'International Tables Vol C Tables 4.2.6.8 and 6.1.1.4'
Mn Mn 0.3368 0.7283 'International Tables Vol C Tables 4.2.6.8 and 6.1.1.4'

loop_
_geom_angle_atom_site_label_1
_geom_angle_atom_site_label_2
_geom_angle_atom_site_label_3
_geom_angle_site_symmetry_1
_geom_angle_site_symmetry_3
_geom_angle
_geom_angle_publ_flag
O1w Mn1 O1w . 2_666 180 yes
O1w Mn1 O2w . 2_666 85.66(6) yes
O1w Mn1 O2w . . 94.34(6) yes
O1w Mn1 N1 . . 87.15(5) yes
O1w Mn1 N1 . 2_666 92.85(5) yes
O1w Mn1 O2w 2_666 . 85.66(6) no
O1w Mn1 O2w 2_666 2_666 94.34(6) no
O1w Mn1 N1 2_666 . 92.85(5) no
O1w Mn1 N1 2_666 2_666 87.15(5) no
O2w Mn1 O2w . 2_666 180 yes
O2w Mn1 N1 . . 87.44(6) yes
O2w Mn1 N1 . 2_666 92.56(6) yes
O2w Mn1 N1 2_666 . 92.56(6) no
O2w Mn1 N1 2_666 2_666 87.44(6) no
N1 Mn1 N1 . 2_666 180 yes
C8 N1 C12 . . 116.2(2) no
C8 N1 Mn1 . . 118.20(10) no
C12 N1 Mn1 . . 125.40(10) no
O1 C1 O2 . . 125.2(2) no
O1 C1 C2 . . 117.4(2) no
O2 C1 C2 . . 117.5(2) no
C7 C2 C3 . . 118.3(2) no
C7 C2 C1 . . 120.5(2) no
C3 C2 C1 . . 121.2(2) no
C4 C3 C2 . . 120.5(2) no
C3 C4 C5 . . 121.7(2) no
C4 C5 C6 . . 117.4(2) no
C4 C5 C10 . . 121.3(2) no
C6 C5 C10 . . 121.3(2) no
C7 C6 C5 . . 120.9(2) no
C2 C7 C6 . . 121.2(2) no
N1 C8 C9 . . 123.8(2) no
C8 C9 C10 . . 120.3(2) no
C11 C10 C9 . . 115.7(2) no
C11 C10 C5 . . 123.1(2) no
C9 C10 C5 . . 121.3(2) no
C12 C11 C10 . . 120.6(2) no
N1 C12 C11 . . 123.4(2) no
Mn1 O1w H1w1 . . 118(2) no
Mn1 O1w H1w2 . . 121(2) no
H1w1 O1w H1w2 . . 101(3) no
Mn1 O2w H2w1 . . 132(2) no
Mn1 O2w H2w2 . . 111(2) no
H2w1 O2w H2w2 . . 112(3) no
C4 C3 H3 . . 119.7 no
C2 C3 H3 . . 119.7 no
C3 C4 H4 . . 119.1 no
C5 C4 H4 . . 119.1 no
C7 C6 H6 . . 119.6 no
C5 C6 H6 . . 119.6 no
C2 C7 H7 . . 119.4 no
C6 C7 H7 . . 119.4 no
N1 C8 H8 . . 118.1 no
C9 C8 H8 . . 118.1 no
C8 C9 H9 . . 119.8 no
C10 C9 H9 . . 119.8 no
C12 C11 H11 . . 119.7 no
C10 C11 H11 . . 119.7 no
N1 C12 H12 . . 118.3 no
C11 C12 H12 . . 118.3 no

loop_
_geom_bond_atom_site_label_1
_geom_bond_atom_site_label_2
_geom_bond_site_symmetry_2
_geom_bond_distance
_geom_bond_publ_flag
Mn1 O1w . 2.1740(10) yes
Mn1 O1w 2_666 2.1740(10) no
Mn1 O2w . 2.208(2) yes
Mn1 O2w 2_666 2.208(2) no
Mn1 N1 . 2.272(2) yes
Mn1 N1 2_666 2.272(2) no
O1 C1 . 1.253(2) no
O2 C1 . 1.262(2) no
N1 C8 . 1.338(2) no
N1 C12 . 1.339(2) no
C1 C2 . 1.511(3) no
C2 C7 . 1.384(3) no
C2 C3 . 1.389(3) no
C3 C4 . 1.385(3) no
C4 C5 . 1.389(3) no
C5 C6 . 1.396(2) no
C5 C10 . 1.491(2) no
C6 C7 . 1.387(3) no
C8 C9 . 1.380(3) no
C9 C10 . 1.392(3) no
C10 C11 . 1.389(3) no
C11 C12 . 1.383(3) no
O1w H1w1 . 0.850(10) no
O1w H1w2 . 0.850(10) no
O2w H2w1 . 0.850(10) no
O2w H2w2 . 0.850(10) no
C3 H3 . 0.93 no
C4 H4 . 0.93 no
C6 H6 . 0.93 no
C7 H7 . 0.93 no
C8 H8 . 0.93 no
C9 H9 . 0.93 no
C11 H11 . 0.93 no
C12 H12 . 0.93 no

loop_
_geom_hbond_atom_site_label_D
_geom_hbond_atom_site_label_H
_geom_hbond_atom_site_label_A
_geom_hbond_site_symmetry_A
_geom_hbond_distance_DH
_geom_hbond_distance_HA
_geom_hbond_distance_DA
_geom_hbond_angle_DHA
_geom_hbond_publ_flag
O1w H1w1 O1 1_656 0.850(10) 1.810(10) 2.657(2) 174(3) yes
O1w H1w2 O2 2 0.850(10) 1.930(10) 2.779(2) 174(3) yes
O2w H2w1 O1 2_665 0.850(10) 1.900(10) 2.757(2) 179(3) yes
O2w H2w2 O2 2_565 0.850(10) 2.020(10) 2.852(2) 168(3) yes

loop_
_geom_torsion_atom_site_label_1
_geom_torsion_atom_site_label_2
_geom_torsion_atom_site_label_3
_geom_torsion_atom_site_label_4
_geom_torsion_site_symmetry_1
_geom_torsion
_geom_torsion_publ_flag
O1w Mn1 N1 C8 . -54.4(2) no
O1w Mn1 N1 C8 2_666 125.6(2) no
O2w Mn1 N1 C8 . 40.1(2) no
O2w Mn1 N1 C8 2_666 -139.9(2) no
O1w Mn1 N1 C12 . 130.7(2) no
O1w Mn1 N1 C12 2_666 -49.3(2) no
O2w Mn1 N1 C12 . -134.8(2) no
O2w Mn1 N1 C12 2_666 45.2(2) no
O1 C1 C2 C7 . 164.3(2) no
O2 C1 C2 C7 . -14.6(3) no
O1 C1 C2 C3 . -14.9(3) no
O2 C1 C2 C3 . 166.2(2) no
C7 C2 C3 C4 . 0.1(3) no
C1 C2 C3 C4 . 179.3(2) no
C2 C3 C4 C5 . -1.1(3) no
C3 C4 C5 C6 . 1.1(3) no
C3 C4 C5 C10 . -179.0(2) no
C4 C5 C6 C7 . -0.2(3) no
C10 C5 C6 C7 . 179.9(2) no
C3 C2 C7 C6 . 0.9(3) no
C1 C2 C7 C6 . -178.3(2) no
C5 C6 C7 C2 . -0.8(3) no
C12 N1 C8 C9 . 1.4(3) no
Mn1 N1 C8 C9 . -174.0(2) no
N1 C8 C9 C10 . -0.2(3) no
C8 C9 C10 C11 . -1.2(3) no
C8 C9 C10 C5 . 178.8(2) no
C4 C5 C10 C11 . -174.5(2) no
C6 C5 C10 C11 . 5.4(3) no
C4 C5 C10 C9 . 5.6(3) no
C6 C5 C10 C9 . -174.5(2) no
C9 C10 C11 C12 . 1.4(3) no
C5 C10 C11 C12 . -178.6(2) no
C8 N1 C12 C11 . -1.2(3) no
Mn1 N1 C12 C11 . 173.8(2) no
C10 C11 C12 N1 . -0.2(3) no
